data_7013250
loop_
_publ_author_name
'Vojt\<ech Kub\'i\<cek'
'Pavel Vojt\'i\<sek'
'Jakub Rudovsk\'y'
'Petr Hermann'
'Ivan Luke\<s'

_publ_section_title
;
 Complexes of divalent transition metal ions with
 bis(aminomethyl)phosphinic acid in aqueous solution and in the solid
 state
;
_journal_issue 20
_journal_name_full 'Dalton Trans.'
_journal_page_first 3927
_journal_page_last 3938
_journal_paper_doi 10.1039/b305844a
_journal_year 2003
_chemical_formula_moiety (Zn((H3NCH2)2P(O)OH)2(H2O)2Cl2)Cl2
_chemical_formula_sum 'C4 H24 Cl4 N4 O6 P2 Zn'
_chemical_formula_weight 493.38
_chemical_name_common 'all-trans-(Zn(H2L-O)2(H2O)2Cl2)Cl2 (L = (H2NCH2)2P(O)OH )'
_chemical_name_systematic
;
all-trans-(Zn(H2L-O)2(H2O)2Cl2)Cl2 (L = (H2NCH2)2P(O)OH )
;
_space_group_IT_number 14
_symmetry_cell_setting monoclinic
_symmetry_Int_Tables_number 14
_symmetry_space_group_name_Hall '-P 2yn'
_symmetry_space_group_name_H-M 'P 1 21/n 1'
_atom_sites_solution_hydrogens geom
_atom_sites_solution_primary direct
_atom_sites_solution_secondary difmap
_audit_creation_method SHELXL-97
_cell_angle_alpha 90.00
_cell_angle_beta 103.0330(15)
_cell_angle_gamma 90.00
_cell_formula_units_Z 2
_cell_length_a 8.2290(2)
_cell_length_b 7.8630(2)
_cell_length_c 13.3150(3)
_cell_measurement_reflns_used 'all data'
_cell_measurement_temperature 293(2)
_cell_measurement_theta_max 27.50
_cell_measurement_theta_min 3.14
_cell_volume 839.35(4)
_computing_cell_refinement 'COLLECT and DENZO'
_computing_data_collection 'COLLECT (Hooft, 1998) and DENZO (Otwinowski & Minor, 1997)'
_computing_data_reduction 'COLLECT and DENZO'
_computing_structure_refinement 'SHELXL-97 (Sheldrick, 1997)'
_computing_structure_solution 'SIR92 (Altomare et al., 1994)'
_diffrn_ambient_temperature 293(2)
_diffrn_detector_area_resol_mean 9.091
_diffrn_measured_fraction_theta_full 0.993
_diffrn_measured_fraction_theta_max 0.993
_diffrn_measurement_device_type 'Nonius KappaCCD area detector'
_diffrn_measurement_method '\f and \w scans to fill the Ewald sphere'
_diffrn_radiation_monochromator graphite
_diffrn_radiation_source 'fine-focus sealed tube'
_diffrn_radiation_type MoK\a
_diffrn_radiation_wavelength 0.71070
_diffrn_reflns_av_R_equivalents 0.0165
_diffrn_reflns_av_sigmaI/netI 0.0247
_diffrn_reflns_limit_h_max 10
_diffrn_reflns_limit_h_min 0
_diffrn_reflns_limit_k_max 10
_diffrn_reflns_limit_k_min 0
_diffrn_reflns_limit_l_max 16
_diffrn_reflns_limit_l_min -17
_diffrn_reflns_number 3683
_diffrn_reflns_theta_full 27.50
_diffrn_reflns_theta_max 27.50
_diffrn_reflns_theta_min 3.14
_exptl_absorpt_coefficient_mu 2.318
_exptl_crystal_colour colorless
_exptl_crystal_density_diffrn 1.952
_exptl_crystal_density_meas ?
_exptl_crystal_density_method 'not measured'
_exptl_crystal_description prism
_exptl_crystal_F_000 504
_exptl_crystal_size_max 0.6
_exptl_crystal_size_mid 0.3
_exptl_crystal_size_min 0.16
_refine_diff_density_max 0.401
_refine_diff_density_min -0.357
_refine_diff_density_rms 0.061
_refine_ls_extinction_coef 0.0180(10)
_refine_ls_extinction_expression Fc^*^=kFc[1+0.001xFc^2^\l^3^/sin(2\q)]^-1/4^
_refine_ls_extinction_method SHELXL
_refine_ls_goodness_of_fit_ref 1.060
_refine_ls_hydrogen_treatment mixed
_refine_ls_matrix_type full
_refine_ls_number_parameters 146
_refine_ls_number_reflns 1922
_refine_ls_number_restraints 0
_refine_ls_restrained_S_all 1.060
_refine_ls_R_factor_all 0.0207
_refine_ls_R_factor_gt 0.0190
_refine_ls_shift/su_max 0.000
_refine_ls_shift/su_mean 0.000
_refine_ls_structure_factor_coef Fsqd
_refine_ls_weighting_details 'calc w=1/[\s^2^(Fo^2^)+(0.0189P)^2^+0.5553P] where P=(Fo^2^+2Fc^2^)/3'
_refine_ls_weighting_scheme calc
_refine_ls_wR_factor_gt 0.0507
_refine_ls_wR_factor_ref 0.0520
_reflns_number_gt 1803
_reflns_number_total 1922
_reflns_threshold_expression >2sigma(I)
_cod_data_source_file b305844a.txt
_cod_data_source_block zn6end
_cod_depositor_comments
;
The following automatic conversions were performed:

'_exptl_crystal_density_meas' value '--' was changed to '?' - the
value is perceived as not measured.

Automatic conversion script
Id: cif_fix_values 3008 2015-01-20 13:52:24Z robertas 
;
_cod_original_sg_symbol_H-M P2(1)/n
_cod_database_code 7013250

loop_
_symmetry_equiv_pos_as_xyz
'x, y, z'
'-x+1/2, y+1/2, -z+1/2'
'-x, -y, -z'
'x-1/2, -y-1/2, z-1/2'

loop_
_atom_site_label
_atom_site_type_symbol
_atom_site_fract_x
_atom_site_fract_y
_atom_site_fract_z
_atom_site_U_iso_or_equiv
_atom_site_adp_type
_atom_site_occupancy
_atom_site_symmetry_multiplicity
_atom_site_calc_flag
_atom_site_refinement_flags
_atom_site_disorder_assembly
_atom_site_disorder_group
Zn Zn 0.0000 0.0000 0.0000 0.00935(9) Uani 1 2 d S . .
Cl1 Cl -0.23434(4) 0.01754(4) 0.08019(3) 0.01326(11) Uani 1 1 d . . .
O3W O 0.02846(14) 0.27176(14) 0.01082(8) 0.0147(2) Uani 1 1 d . . .
H1W H 0.094(3) 0.322(3) -0.0227(17) 0.038(6) Uiso 1 1 d . . .
H2W H 0.028(3) 0.329(3) 0.062(2) 0.052(7) Uiso 1 1 d . . .
P P 0.32611(4) -0.01204(4) 0.21186(3) 0.00809(11) Uani 1 1 d . . .
O1 O 0.15078(12) -0.04114(13) 0.14907(7) 0.0111(2) Uani 1 1 d . . .
O2 O 0.34707(13) 0.01021(12) 0.32582(8) 0.0128(2) Uani 1 1 d . . .
C1 C 0.45442(17) -0.19231(18) 0.19079(10) 0.0117(3) Uani 1 1 d . . .
H11 H 0.556(2) -0.150(2) 0.1847(13) 0.017(4) Uiso 1 1 d . . .
H12 H 0.466(2) -0.269(2) 0.2499(13) 0.017(4) Uiso 1 1 d . . .
C2 C 0.41170(17) 0.17384(18) 0.15956(10) 0.0111(3) Uani 1 1 d . . .
H21 H 0.456(2) 0.140(2) 0.1035(14) 0.021(5) Uiso 1 1 d . . .
H22 H 0.321(2) 0.256(3) 0.1405(13) 0.020(4) Uiso 1 1 d . . .
N1 N 0.37705(16) -0.29041(16) 0.09658(9) 0.0125(2) Uani 1 1 d . . .
H11N H 0.450(2) -0.358(3) 0.0786(14) 0.025(5) Uiso 1 1 d . . .
H12N H 0.335(2) -0.222(3) 0.0359(15) 0.030(5) Uiso 1 1 d . . .
H13N H 0.291(2) -0.351(2) 0.1102(14) 0.020(5) Uiso 1 1 d . . .
N2 N 0.54587(15) 0.25909(16) 0.23703(9) 0.0122(2) Uani 1 1 d . . .
H21N H 0.604(2) 0.327(3) 0.2057(15) 0.029(5) Uiso 1 1 d . . .
H22N H 0.621(2) 0.185(3) 0.2777(15) 0.029(5) Uiso 1 1 d . . .
H23N H 0.495(2) 0.320(3) 0.2826(15) 0.028(5) Uiso 1 1 d . . .
Cl2 Cl 0.71726(4) 0.51351(4) 0.10531(3) 0.01332(10) Uani 1 1 d . . .

loop_
_atom_site_aniso_label
_atom_site_aniso_U_11
_atom_site_aniso_U_22
_atom_site_aniso_U_33
_atom_site_aniso_U_23
_atom_site_aniso_U_13
_atom_site_aniso_U_12
Zn 0.00879(14) 0.01165(14) 0.00784(14) 0.00127(7) 0.00235(9) 0.00084(8)
Cl1 0.01165(18) 0.01718(19) 0.01219(18) 0.00368(12) 0.00527(13) 0.00285(12)
O3W 0.0213(5) 0.0117(5) 0.0122(5) -0.0006(4) 0.0064(4) -0.0014(4)
P 0.00792(19) 0.00902(18) 0.00775(18) 0.00015(12) 0.00268(13) 0.00013(12)
O1 0.0096(5) 0.0138(5) 0.0096(4) 0.0011(4) 0.0019(4) -0.0008(4)
O2 0.0133(5) 0.0169(6) 0.0086(5) 0.0000(4) 0.0034(4) -0.0002(4)
C1 0.0104(6) 0.0114(7) 0.0129(6) -0.0005(5) 0.0021(5) 0.0009(5)
C2 0.0122(6) 0.0111(7) 0.0100(6) -0.0003(5) 0.0025(5) -0.0015(5)
N1 0.0157(6) 0.0113(6) 0.0116(5) -0.0010(5) 0.0052(5) 0.0023(5)
N2 0.0121(6) 0.0117(6) 0.0127(6) 0.0009(5) 0.0027(5) -0.0022(5)
Cl2 0.01291(19) 0.01362(18) 0.01357(18) -0.00179(12) 0.00327(13) -0.00164(12)

loop_
_atom_type_symbol
_atom_type_description
_atom_type_scat_dispersion_real
_atom_type_scat_dispersion_imag
_atom_type_scat_source
C C 0.0033 0.0016 'International Tables Vol C Tables 4.2.6.8 and 6.1.1.4'
H H 0.0000 0.0000 'International Tables Vol C Tables 4.2.6.8 and 6.1.1.4'
N N 0.0061 0.0033 'International Tables Vol C Tables 4.2.6.8 and 6.1.1.4'
O O 0.0106 0.0060 'International Tables Vol C Tables 4.2.6.8 and 6.1.1.4'
Cl Cl 0.1484 0.1585 'International Tables Vol C Tables 4.2.6.8 and 6.1.1.4'
Zn Zn 0.2839 1.4301 'International Tables Vol C Tables 4.2.6.8 and 6.1.1.4'
P P 0.1023 0.0942 'International Tables Vol C Tables 4.2.6.8 and 6.1.1.4'

loop_
_geom_angle_atom_site_label_1
_geom_angle_atom_site_label_2
_geom_angle_atom_site_label_3
_geom_angle
_geom_angle_site_symmetry_1
_geom_angle_site_symmetry_3
_geom_angle_publ_flag
O1 Zn O1 180.00(3) . 3 ?
O1 Zn O3W 86.72(4) . 3 ?
O1 Zn O3W 93.28(4) 3 3 ?
O1 Zn O3W 93.28(4) . . ?
O1 Zn O3W 86.72(4) 3 . ?
O3W Zn O3W 180.00(6) 3 . ?
O1 Zn Cl1 92.77(3) . 3 ?
O1 Zn Cl1 87.23(3) 3 3 ?
O3W Zn Cl1 89.96(3) 3 3 ?
O3W Zn Cl1 90.04(3) . 3 ?
O1 Zn Cl1 87.23(3) . . ?
O1 Zn Cl1 92.77(3) 3 . ?
O3W Zn Cl1 90.04(3) 3 . ?
O3W Zn Cl1 89.96(3) . . ?
Cl1 Zn Cl1 180.000(13) 3 . ?
Zn O3W H1W 119.0(15) . . ?
Zn O3W H2W 125.9(18) . . ?
H1W O3W H2W 107(2) . . ?
O2 P O1 117.06(6) . . ?
O2 P C1 107.92(6) . . ?
O1 P C1 108.06(6) . . ?
O2 P C2 109.05(6) . . ?
O1 P C2 108.18(6) . . ?
C1 P C2 106.04(7) . . ?
P O1 Zn 141.26(6) . . ?
N1 C1 P 112.30(9) . . ?
N1 C1 H11 109.7(11) . . ?
P C1 H11 107.6(11) . . ?
N1 C1 H12 107.5(10) . . ?
P C1 H12 108.2(10) . . ?
H11 C1 H12 111.6(14) . . ?
N2 C2 P 112.66(9) . . ?
N2 C2 H21 108.6(11) . . ?
P C2 H21 109.1(11) . . ?
N2 C2 H22 106.7(11) . . ?
P C2 H22 106.8(11) . . ?
H21 C2 H22 113.1(15) . . ?
C1 N1 H11N 110.8(13) . . ?
C1 N1 H12N 114.9(12) . . ?
H11N N1 H12N 104.4(16) . . ?
C1 N1 H13N 108.1(11) . . ?
H11N N1 H13N 110.5(18) . . ?
H12N N1 H13N 108.1(16) . . ?
C2 N2 H21N 110.0(13) . . ?
C2 N2 H22N 114.4(13) . . ?
H21N N2 H22N 107.2(17) . . ?
C2 N2 H23N 108.1(12) . . ?
H21N N2 H23N 110.9(18) . . ?
H22N N2 H23N 106.1(16) . . ?

loop_
_geom_bond_atom_site_label_1
_geom_bond_atom_site_label_2
_geom_bond_distance
_geom_bond_site_symmetry_2
_geom_bond_publ_flag
Zn O1 2.1149(9) . ?
Zn O1 2.1149(9) 3 ?
Zn O3W 2.1509(11) 3 ?
Zn O3W 2.1509(11) . ?
Zn Cl1 2.4096(3) 3 ?
Zn Cl1 2.4096(3) . ?
O3W H1W 0.87(2) . ?
O3W H2W 0.82(3) . ?
P O2 1.4983(10) . ?
P O1 1.5130(10) . ?
P C1 1.8265(14) . ?
P C2 1.8271(14) . ?
C1 N1 1.4879(18) . ?
C1 H11 0.923(18) . ?
C1 H12 0.981(18) . ?
C2 N2 1.4895(17) . ?
C2 H21 0.940(18) . ?
C2 H22 0.973(19) . ?
N1 H11N 0.87(2) . ?
N1 H12N 0.97(2) . ?
N1 H13N 0.90(2) . ?
N2 H21N 0.88(2) . ?
N2 H22N 0.93(2) . ?
N2 H23N 0.94(2) . ?
